data_1516815
loop_
_publ_author_name
'Gould, Eoin'
'Walden, Daniel M.'
'Kasten, Kevin'
'Johnston, Ryne C.'
'Wu, Jiufeng'
'Slawin, Alexandra M. Z.'
'Mustard, Thomas J. L.'
'Johnston, Brittany'
'Davies, Tony'
'Ha-Yeon Cheong, Paul'
'Smith, Andrew D.'

_publ_section_title
;
 Catalyst selective and regiodivergent O- to C- or N-carboxyl transfer of
 pyrazolyl carbonates: synthetic and computational studies
;
_journal_issue 9
_journal_name_full 'Chemical Science'
_journal_page_first 3651
_journal_paper_doi 10.1039/C4SC00879K
_journal_volume 5
_journal_year 2014
_chemical_formula_moiety 'C19 H18 N2 O3'
_chemical_formula_sum 'C19 H18 N2 O3'
_chemical_formula_weight 322.36
_space_group_IT_number 14
_symmetry_cell_setting monoclinic
_symmetry_Int_Tables_number 14
_symmetry_space_group_name_Hall '-P 2ybc'
_symmetry_space_group_name_H-M 'P 1 21/c 1'
_atom_sites_solution_hydrogens geom
_atom_sites_solution_primary direct
_atom_sites_solution_secondary difmap
_cell_angle_alpha 90.0000
_cell_angle_beta 94.550(16)
_cell_angle_gamma 90.0000
_cell_formula_units_Z 4
_cell_length_a 5.504(4)
_cell_length_b 26.450(14)
_cell_length_c 11.354(6)
_cell_measurement_reflns_used 1202
_cell_measurement_temperature 173
_cell_measurement_theta_max 68.25
_cell_measurement_theta_min 41.07
_cell_volume 1647.7(17)
_computing_cell_refinement 'CrystalClear-SM Expert 2.1 b6'
_computing_data_collection 'CrystalClear-SM Expert 2.1 b6 (Rigaku, 2011)'
_computing_data_reduction 'CrystalClear-SM Expert 2.1 b6'
_computing_molecular_graphics 'CrystalStructure 4.0'
_computing_publication_material 'CrystalStructure 4.0 (Rigaku, 2010)'
_computing_structure_refinement 'SHELXL97 (Sheldrick, 2008)'
_computing_structure_solution 'SIR2004 (Burla, et al., 2005)'
_diffrn_ambient_temperature 173
_diffrn_measured_fraction_theta_full 0.996
_diffrn_measured_fraction_theta_max 0.994
_diffrn_radiation_type 'Cu K\a'
_diffrn_radiation_wavelength 1.54187
_diffrn_reflns_av_R_equivalents 0.1454
_diffrn_reflns_limit_h_max 5
_diffrn_reflns_limit_h_min -6
_diffrn_reflns_limit_k_max 30
_diffrn_reflns_limit_k_min -31
_diffrn_reflns_limit_l_max 13
_diffrn_reflns_limit_l_min -13
_diffrn_reflns_number 17146
_diffrn_reflns_theta_full 67.00
_diffrn_reflns_theta_max 68.17
_diffrn_standards_number 0
_exptl_absorpt_coefficient_mu 0.724
_exptl_absorpt_correction_type none
_exptl_crystal_colour colorless
_exptl_crystal_density_diffrn 1.299
_exptl_crystal_density_method 'not measured'
_exptl_crystal_description needle
_exptl_crystal_F_000 680.00
_exptl_crystal_size_max 0.100
_exptl_crystal_size_mid 0.020
_exptl_crystal_size_min 0.010
_refine_diff_density_max 0.390
_refine_diff_density_min -0.620
_refine_ls_extinction_method none
_refine_ls_goodness_of_fit_ref 1.133
_refine_ls_hydrogen_treatment constr
_refine_ls_number_parameters 217
_refine_ls_number_reflns 3008
_refine_ls_number_restraints 0
_refine_ls_R_factor_gt 0.0949
_refine_ls_shift/su_max 0.001
_refine_ls_structure_factor_coef Fsqd
_refine_ls_weighting_details 'w = 1/[\s^2^(Fo^2^)+(0.2000P)^2^+0.0000P] where P=(Fo^2^+2Fc^2^)/3'
_refine_ls_weighting_scheme calc
_refine_ls_wR_factor_ref 0.3124
_reflns_number_gt 2107
_reflns_number_total 3008
_reflns_threshold_expression F^2^>2.0\s(F^2^)
_cod_data_source_file c4sc00879k2.cif
_cod_data_source_block S23
_cod_depositor_comments 'Adding full bibliography for 1516812--1516815.cif.'
_cod_original_cell_volume 1647.9(16)
_cod_database_code 1516815

loop_
_symmetry_equiv_pos_site_id
_symmetry_equiv_pos_as_xyz
1 +X,+Y,+Z
2 -X,1/2+Y,1/2-Z
3 -X,-Y,-Z
4 +X,1/2-Y,1/2+Z

loop_
_atom_site_label
_atom_site_type_symbol
_atom_site_fract_x
_atom_site_fract_y
_atom_site_fract_z
_atom_site_U_iso_or_equiv
_atom_site_adp_type
_atom_site_occupancy
_atom_site_symmetry_multiplicity
_atom_site_calc_flag
_atom_site_refinement_flags
O14 O 0.2001(4) 0.13399(8) 0.8148(2) 0.0535(7) Uani 1.0 4 d .
O15 O 0.0164(5) 0.19009(9) 0.9295(2) 0.0610(8) Uani 1.0 4 d .
O16 O 0.3710(5) 0.15041(9) 0.9866(2) 0.0586(8) Uani 1.0 4 d .
N1 N -0.0412(5) 0.16335(9) 0.6451(3) 0.0507(8) Uani 1.0 4 d .
N2 N -0.2441(5) 0.15046(10) 0.5759(3) 0.0548(8) Uani 1.0 4 d .
C1 C 0.1110(8) 0.20610(13) 0.6154(4) 0.0623(10) Uani 1.0 4 d .
C3 C -0.3290(6) 0.10879(12) 0.6270(3) 0.0512(8) Uani 1.0 4 d .
C4 C -0.1842(6) 0.09522(12) 0.7299(3) 0.0485(8) Uani 1.0 4 d .
C5 C -0.0047(6) 0.13119(11) 0.7361(3) 0.0475(8) Uani 1.0 4 d .
C6 C -0.5511(7) 0.08246(14) 0.5723(4) 0.0621(10) Uani 1.0 4 d .
C7 C -0.2029(6) 0.05118(13) 0.8110(3) 0.0569(9) Uani 1.0 4 d .
C8 C -0.0354(6) 0.00796(12) 0.7832(3) 0.0524(9) Uani 1.0 4 d .
C9 C -0.0644(6) -0.01680(12) 0.6756(4) 0.0592(10) Uani 1.0 4 d .
C10 C 0.0904(7) -0.05528(14) 0.6473(4) 0.0659(10) Uani 1.0 4 d .
C11 C 0.2781(7) -0.06985(14) 0.7279(4) 0.0648(10) Uani 1.0 4 d .
C12 C 0.3128(7) -0.04594(15) 0.8358(4) 0.0691(11) Uani 1.0 4 d .
C13 C 0.1564(7) -0.00664(13) 0.8630(4) 0.0609(10) Uani 1.0 4 d .
C15 C 0.1771(6) 0.16153(12) 0.9137(3) 0.0493(8) Uani 1.0 4 d .
C17 C 0.3809(6) 0.17162(12) 1.1015(3) 0.0511(9) Uani 1.0 4 d .
C18 C 0.2121(6) 0.15692(13) 1.1792(3) 0.0557(9) Uani 1.0 4 d .
C19 C 0.2391(7) 0.17521(14) 1.2932(3) 0.0582(9) Uani 1.0 4 d .
C20 C 0.4326(7) 0.20699(14) 1.3285(4) 0.0612(10) Uani 1.0 4 d .
C21 C 0.5989(7) 0.22071(15) 1.2494(4) 0.0621(10) Uani 1.0 4 d .
C22 C 0.5752(6) 0.20270(14) 1.1337(3) 0.0570(9) Uani 1.0 4 d .
H1A H 0.2740 0.1939 0.6007 0.0747 Uiso 1.0 4 calc R
H1B H 0.1237 0.2302 0.6812 0.0747 Uiso 1.0 4 calc R
H1C H 0.0374 0.2229 0.5443 0.0747 Uiso 1.0 4 calc R
H6A H -0.5212 0.0712 0.4925 0.0745 Uiso 1.0 4 calc R
H6B H -0.6896 0.1059 0.5680 0.0745 Uiso 1.0 4 calc R
H6C H -0.5878 0.0532 0.6206 0.0745 Uiso 1.0 4 calc R
H7A H -0.3733 0.0389 0.8052 0.0682 Uiso 1.0 4 calc R
H7B H -0.1620 0.0624 0.8934 0.0682 Uiso 1.0 4 calc R
H9 H -0.1938 -0.0071 0.6199 0.0711 Uiso 1.0 4 calc R
H10 H 0.0678 -0.0716 0.5727 0.0791 Uiso 1.0 4 calc R
H11 H 0.3839 -0.0965 0.7090 0.0778 Uiso 1.0 4 calc R
H12 H 0.4420 -0.0561 0.8912 0.0829 Uiso 1.0 4 calc R
H13 H 0.1816 0.0102 0.9368 0.0731 Uiso 1.0 4 calc R
H18 H 0.0817 0.1349 1.1547 0.0669 Uiso 1.0 4 calc R
H19 H 0.1249 0.1661 1.3480 0.0699 Uiso 1.0 4 calc R
H20 H 0.4504 0.2193 1.4073 0.0734 Uiso 1.0 4 calc R
H21 H 0.7303 0.2425 1.2740 0.0745 Uiso 1.0 4 calc R
H22 H 0.6896 0.2116 1.0788 0.0684 Uiso 1.0 4 calc R

loop_
_atom_site_aniso_label
_atom_site_aniso_U_11
_atom_site_aniso_U_22
_atom_site_aniso_U_33
_atom_site_aniso_U_12
_atom_site_aniso_U_13
_atom_site_aniso_U_23
O14 0.0518(12) 0.0557(14) 0.0511(14) 0.0045(10) -0.0085(10) -0.0078(10)
O15 0.0664(15) 0.0609(15) 0.0529(15) 0.0142(12) -0.0131(11) -0.0080(11)
O16 0.0592(14) 0.0645(15) 0.0495(14) 0.0091(11) -0.0119(11) -0.0092(11)
N1 0.0592(16) 0.0415(14) 0.0498(16) 0.0020(11) -0.0061(12) -0.0042(11)
N2 0.0607(16) 0.0515(16) 0.0498(16) 0.0044(12) -0.0115(13) -0.0037(12)
C1 0.077(3) 0.0456(18) 0.064(3) -0.0061(16) 0.0025(17) -0.0012(15)
C3 0.0535(17) 0.0469(17) 0.0517(19) 0.0034(14) -0.0050(14) -0.0067(14)
C4 0.0540(17) 0.0446(17) 0.0460(17) 0.0032(13) -0.0013(13) -0.0049(13)
C5 0.0491(16) 0.0468(17) 0.0442(17) 0.0017(12) -0.0106(13) -0.0071(12)
C6 0.0568(19) 0.062(2) 0.065(3) -0.0011(16) -0.0103(16) -0.0124(17)
C7 0.0631(19) 0.0513(19) 0.056(2) 0.0007(15) 0.0010(15) 0.0028(15)
C8 0.0559(17) 0.0430(16) 0.058(2) -0.0052(13) 0.0003(14) 0.0081(14)
C9 0.0607(19) 0.0487(18) 0.066(3) -0.0008(15) -0.0103(16) 0.0006(16)
C10 0.072(3) 0.052(2) 0.073(3) -0.0007(17) -0.0025(18) -0.0036(17)
C11 0.063(2) 0.052(2) 0.079(3) 0.0032(16) 0.0053(18) 0.0077(17)
C12 0.062(2) 0.066(3) 0.077(3) 0.0024(18) -0.0098(18) 0.0129(19)
C13 0.067(2) 0.0577(19) 0.057(2) -0.0047(16) -0.0063(16) 0.0058(16)
C15 0.0545(18) 0.0450(16) 0.0466(18) -0.0010(14) -0.0083(14) 0.0014(13)
C17 0.0551(17) 0.0507(17) 0.0452(18) 0.0053(14) -0.0105(14) -0.0020(13)
C18 0.0571(19) 0.0514(18) 0.056(2) 0.0014(14) -0.0097(16) 0.0013(14)
C19 0.062(2) 0.061(2) 0.0510(19) 0.0014(16) -0.0034(15) 0.0062(16)
C20 0.067(2) 0.066(3) 0.0480(19) 0.0087(17) -0.0106(16) -0.0051(16)
C21 0.0555(19) 0.072(3) 0.056(2) -0.0059(16) -0.0100(16) -0.0032(17)
C22 0.0522(18) 0.065(2) 0.0514(19) 0.0012(15) -0.0077(14) 0.0034(15)

loop_
_atom_type_symbol
_atom_type_description
_atom_type_scat_dispersion_real
_atom_type_scat_dispersion_imag
_atom_type_scat_source
C C 0.0181 0.0091
;
International Tables for Crystallography
(1992, Vol. C, Tables 4.2.6.8 and 6.1.1.4)
;
H H 0.0000 0.0000
;
International Tables for Crystallography
(1992, Vol. C, Table 6.1.1.4)
;
N N 0.0311 0.0180
;
International Tables for Crystallography
(1992, Vol. C, Tables 4.2.6.8 and 6.1.1.4)
;
O O 0.0492 0.0322
;
International Tables for Crystallography
(1992, Vol. C, Tables 4.2.6.8 and 6.1.1.4)
;

loop_
_geom_angle_atom_site_label_1
_geom_angle_atom_site_label_2
_geom_angle_atom_site_label_3
_geom_angle
_geom_angle_publ_flag
C5 O14 C15 116.1(3) yes
C15 O16 C17 117.1(3) yes
N2 N1 C1 121.4(3) yes
N2 N1 C5 110.6(3) yes
C1 N1 C5 127.9(3) yes
N1 N2 C3 104.7(3) yes
N2 C3 C4 111.9(3) yes
N2 C3 C6 120.1(3) yes
C4 C3 C6 128.0(3) yes
C3 C4 C5 103.0(3) yes
C3 C4 C7 130.4(3) yes
C5 C4 C7 126.5(3) yes
O14 C5 N1 121.9(3) yes
O14 C5 C4 128.2(3) yes
N1 C5 C4 109.7(3) yes
C4 C7 C8 112.7(3) yes
C7 C8 C9 120.7(3) yes
C7 C8 C13 121.1(3) yes
C9 C8 C13 118.2(3) yes
C8 C9 C10 121.6(4) yes
C9 C10 C11 119.6(4) yes
C10 C11 C12 120.3(4) yes
C11 C12 C13 119.5(4) yes
C8 C13 C12 120.7(4) yes
O14 C15 O15 126.0(3) yes
O14 C15 O16 105.9(3) yes
O15 C15 O16 128.1(3) yes
O16 C17 C18 119.8(3) yes
O16 C17 C22 117.0(3) yes
C18 C17 C22 123.0(3) yes
C17 C18 C19 118.1(4) yes
C18 C19 C20 120.4(4) yes
C19 C20 C21 120.3(4) yes
C20 C21 C22 120.4(4) yes
C17 C22 C21 117.9(4) yes
N1 C1 H1A 109.465 no
N1 C1 H1B 109.478 no
N1 C1 H1C 109.474 no
H1A C1 H1B 109.473 no
H1A C1 H1C 109.473 no
H1B C1 H1C 109.464 no
C3 C6 H6A 109.474 no
C3 C6 H6B 109.464 no
C3 C6 H6C 109.467 no
H6A C6 H6B 109.471 no
H6A C6 H6C 109.478 no
H6B C6 H6C 109.473 no
C4 C7 H7A 109.049 no
C4 C7 H7B 109.042 no
C8 C7 H7A 109.048 no
C8 C7 H7B 109.052 no
H7A C7 H7B 107.813 no
C8 C9 H9 119.201 no
C10 C9 H9 119.198 no
C9 C10 H10 120.184 no
C11 C10 H10 120.187 no
C10 C11 H11 119.832 no
C12 C11 H11 119.821 no
C11 C12 H12 120.244 no
C13 C12 H12 120.247 no
C8 C13 H13 119.631 no
C12 C13 H13 119.637 no
C17 C18 H18 120.934 no
C19 C18 H18 120.930 no
C18 C19 H19 119.830 no
C20 C19 H19 119.819 no
C19 C20 H20 119.866 no
C21 C20 H20 119.857 no
C20 C21 H21 119.817 no
C22 C21 H21 119.820 no
C17 C22 H22 121.056 no
C21 C22 H22 121.056 no

loop_
_geom_bond_atom_site_label_1
_geom_bond_atom_site_label_2
_geom_bond_distance
_geom_bond_publ_flag
O14 C5 1.384(4) yes
O14 C15 1.353(4) yes
O15 C15 1.188(4) yes
O16 C15 1.330(4) yes
O16 C17 1.417(4) yes
N1 N2 1.357(4) yes
N1 C1 1.463(5) yes
N1 C5 1.341(4) yes
N2 C3 1.346(5) yes
C3 C4 1.407(5) yes
C3 C6 1.498(5) yes
C4 C5 1.369(5) yes
C4 C7 1.494(5) yes
C7 C8 1.518(5) yes
C8 C9 1.384(5) yes
C8 C13 1.390(5) yes
C9 C10 1.382(5) yes
C10 C11 1.380(6) yes
C11 C12 1.378(6) yes
C12 C13 1.400(6) yes
C17 C18 1.387(5) yes
C17 C22 1.375(5) yes
C18 C19 1.378(5) yes
C19 C20 1.391(6) yes
C20 C21 1.381(6) yes
C21 C22 1.394(6) yes
C1 H1A 0.980 no
C1 H1B 0.980 no
C1 H1C 0.980 no
C6 H6A 0.980 no
C6 H6B 0.980 no
C6 H6C 0.980 no
C7 H7A 0.990 no
C7 H7B 0.990 no
C9 H9 0.950 no
C10 H10 0.950 no
C11 H11 0.950 no
C12 H12 0.950 no
C13 H13 0.950 no
C18 H18 0.950 no
C19 H19 0.950 no
C20 H20 0.950 no
C21 H21 0.950 no
C22 H22 0.950 no

loop_
_geom_contact_atom_site_label_1
_geom_contact_atom_site_label_2
_geom_contact_distance
_geom_contact_publ_flag
_geom_contact_site_symmetry_2
O14 N2 3.531(4) no .
O14 C1 2.971(5) no .
O14 C3 3.534(4) no .
O14 C7 3.115(5) no .
O14 C8 3.584(5) no .
O14 C17 3.473(5) no .
O15 N1 3.297(4) no .
O15 C4 3.501(4) no .
O15 C5 2.688(4) no .
O15 C17 2.730(4) no .
O15 C18 3.080(5) no .
O16 C5 3.420(4) no .
N1 C6 3.573(5) no .
N1 C15 3.189(5) no .
C1 C3 3.544(5) no .
C1 C15 3.578(6) no .
C3 C8 3.524(5) no .
C4 C9 3.108(5) no .
C4 C13 3.551(5) no .
C4 C15 3.276(5) no .
C5 C8 3.310(5) no .
C6 C7 3.299(5) no .
C8 C11 2.789(5) no .
C9 C12 2.759(6) no .
C10 C13 2.765(6) no .
C15 C18 3.008(5) no .
C15 C22 3.370(5) no .
C17 C20 2.735(5) no .
C18 C21 2.783(5) no .
C19 C22 2.786(6) no .
O14 C3 3.547(5) no 1_655
O14 C6 3.451(5) no 1_655
O15 C1 3.477(5) no 4_555
O15 C22 3.504(5) no 1_455
N1 C6 3.591(5) no 1_655
N2 C20 3.536(5) no 1_454
C1 O15 3.477(5) no 4_554
C1 C17 3.568(5) no 4_554
C1 C21 3.554(6) no 4_554
C1 C22 3.508(6) no 4_554
C3 O14 3.547(5) no 1_455
C5 C6 3.477(5) no 1_655
C6 O14 3.451(5) no 1_455
C6 N1 3.591(5) no 1_455
C6 C5 3.477(5) no 1_455
C17 C1 3.568(5) no 4_555
C20 N2 3.536(5) no 1_656
C21 C1 3.554(6) no 4_555
C22 O15 3.504(5) no 1_655
C22 C1 3.508(6) no 4_555
O14 H1A 2.9568 no .
O14 H1B 2.9742 no .
O14 H7B 2.9381 no .
O14 H13 3.5591 no .
O15 H1B 3.1121 no .
O15 H7B 3.5311 no .
O15 H18 2.9417 no .
O16 H18 2.6133 no .
O16 H22 2.5496 no .
N2 H1A 3.0663 no .
N2 H1B 3.0964 no .
N2 H1C 2.5079 no .
N2 H6A 2.7188 no .
N2 H6B 2.7166 no .
N2 H6C 3.2579 no .
C3 H7A 2.7656 no .
C3 H7B 3.3245 no .
C3 H9 3.1569 no .
C4 H6A 3.2115 no .
C4 H6B 3.2229 no .
C4 H6C 2.6974 no .
C4 H9 2.9792 no .
C5 H1A 2.8003 no .
C5 H1B 2.7948 no .
C5 H1C 3.2800 no .
C5 H7A 3.3085 no .
C5 H7B 2.7369 no .
C6 H7A 2.9777 no .
C6 H9 3.0988 no .
C7 H6C 2.9049 no .
C7 H9 2.6655 no .
C7 H13 2.6857 no .
C8 H10 3.2682 no .
C8 H12 3.2807 no .
C9 H6C 3.4394 no .
C9 H7A 2.7605 no .
C9 H7B 3.3174 no .
C9 H11 3.2446 no .
C9 H13 3.2408 no .
C10 H12 3.2506 no .
C11 H9 3.2405 no .
C11 H13 3.2552 no .
C12 H10 3.2501 no .
C13 H7A 3.1746 no .
C13 H7B 2.5739 no .
C13 H9 3.2390 no .
C13 H11 3.2594 no .
C15 H1B 3.1983 no .
C15 H7B 3.2154 no .
C15 H18 2.9130 no .
C15 H22 3.5195 no .
C17 H19 3.2350 no .
C17 H21 3.2341 no .
C18 H20 3.2570 no .
C18 H22 3.2825 no .
C19 H21 3.2595 no .
C20 H18 3.2651 no .
C20 H22 3.2689 no .
C21 H19 3.2580 no .
C22 H18 3.2801 no .
C22 H20 3.2636 no .
H6A H9 3.0348 no .
H6B H7A 3.5606 no .
H6C H7A 2.3526 no .
H6C H9 2.6916 no .
H7A H9 2.6849 no .
H7A H13 3.3783 no .
H7B H13 2.3619 no .
H9 H10 2.3227 no .
H10 H11 2.3298 no .
H11 H12 2.3291 no .
H12 H13 2.3482 no .
H18 H19 2.3393 no .
H19 H20 2.3360 no .
H20 H21 2.3259 no .
H21 H22 2.3564 no .
O14 H6B 3.0074 no 1_655
O14 H6C 3.3473 no 1_655
O14 H7A 3.4492 no 1_655
O15 H1B 3.5635 no 4_555
O15 H1C 2.6430 no 4_555
O15 H20 3.4071 no 4_554
O15 H21 2.8862 no 4_454
O15 H22 2.6303 no 1_455
O16 H12 2.9977 no 3_657
O16 H20 3.5969 no 4_554
N1 H6B 2.6635 no 1_655
N1 H10 3.4595 no 3_556
N1 H19 3.5653 no 1_554
N1 H21 3.1956 no 4_454
N2 H1A 2.9246 no 1_455
N2 H6B 3.2800 no 1_655
N2 H10 2.8983 no 3_556
N2 H11 3.5638 no 3_556
N2 H19 3.4392 no 1_554
N2 H20 3.0500 no 1_454
C1 H6B 2.9356 no 1_655
C1 H19 3.2221 no 1_554
C1 H20 3.1457 no 1_554
C1 H21 3.1750 no 4_454
C1 H22 3.1842 no 4_454
C3 H1A 3.1347 no 1_455
C3 H10 2.9490 no 3_556
C4 H6B 3.4149 no 1_655
C4 H10 3.5991 no 3_556
C5 H6B 2.7615 no 1_655
C5 H6C 3.4241 no 1_655
C6 H1A 3.1249 no 1_455
C6 H9 3.1971 no 3_456
C6 H10 3.1843 no 3_456
C6 H10 3.2507 no 3_556
C6 H11 3.4136 no 3_556
C7 H13 3.2857 no 3_557
C8 H6C 3.4103 no 1_655
C8 H13 3.3745 no 3_557
C9 H6A 3.1981 no 3_456
C9 H6C 3.3098 no 1_655
C10 H6A 3.4245 no 3_456
C10 H6A 2.9860 no 3_556
C10 H6B 3.4316 no 3_456
C10 H6C 3.3970 no 1_655
C10 H9 3.5391 no 3_556
C10 H18 3.2744 no 3_557
C10 H19 3.1628 no 3_557
C11 H6A 2.9307 no 3_556
C11 H6C 3.5717 no 1_655
C11 H7A 3.5289 no 1_655
C11 H18 3.0122 no 3_557
C11 H19 3.4402 no 3_557
C12 H7A 2.8694 no 1_655
C12 H7B 3.2774 no 3_557
C12 H18 3.2086 no 3_557
C13 H6C 3.5600 no 1_655
C13 H7A 2.9751 no 1_655
C13 H7B 3.1333 no 3_557
C13 H13 3.0505 no 3_557
C15 H1C 3.5092 no 4_555
C15 H20 3.4955 no 4_554
C17 H1B 3.1265 no 4_555
C17 H1C 3.4034 no 4_555
C17 H11 3.1326 no 3_657
C17 H12 3.2077 no 3_657
C18 H1B 3.0265 no 4_555
C18 H11 2.9429 no 3_657
C18 H12 3.4097 no 3_657
C18 H22 3.3385 no 1_455
C19 H1A 3.5157 no 1_556
C19 H1B 2.8561 no 4_555
C19 H1C 3.3845 no 1_556
C19 H11 2.9410 no 3_657
C19 H21 3.3113 no 1_455
C20 H1A 3.2959 no 1_556
C20 H1B 2.8281 no 4_555
C20 H1C 3.4295 no 1_556
C20 H11 3.1321 no 3_657
C21 H1A 3.2675 no 4_555
C21 H1B 2.9680 no 4_555
C21 H1B 3.3147 no 4_655
C21 H11 3.3194 no 3_657
C21 H19 3.3480 no 1_655
C22 H1A 3.2053 no 4_555
C22 H1B 3.1357 no 4_555
C22 H1B 3.5076 no 4_655
C22 H1C 3.4331 no 4_655
C22 H11 3.3268 no 3_657
C22 H18 3.3080 no 1_655
C22 H20 3.3251 no 4_554
H1A N2 2.9246 no 1_655
H1A C3 3.1347 no 1_655
H1A C6 3.1249 no 1_655
H1A C19 3.5157 no 1_554
H1A C20 3.2959 no 1_554
H1A C21 3.2675 no 4_554
H1A C22 3.2053 no 4_554
H1A H6B 2.3688 no 1_655
H1A H19 3.0121 no 1_554
H1A H20 2.5606 no 1_554
H1A H21 3.4969 no 4_554
H1A H22 3.4108 no 4_554
H1B O15 3.5635 no 4_554
H1B C17 3.1265 no 4_554
H1B C18 3.0265 no 4_554
H1B C19 2.8561 no 4_554
H1B C20 2.8281 no 4_554
H1B C21 3.3147 no 4_454
H1B C21 2.9680 no 4_554
H1B C22 3.5076 no 4_454
H1B C22 3.1357 no 4_554
H1B H18 3.5889 no 4_554
H1B H19 3.3345 no 4_554
H1B H20 3.2977 no 4_554
H1B H21 2.5851 no 4_454
H1B H21 3.4961 no 4_554
H1B H22 2.9990 no 4_454
H1C O15 2.6430 no 4_554
H1C C15 3.5092 no 4_554
H1C C17 3.4034 no 4_554
H1C C19 3.3845 no 1_554
H1C C20 3.4295 no 1_554
H1C C22 3.4331 no 4_454
H1C H6B 3.4424 no 1_655
H1C H19 2.7627 no 1_554
H1C H20 3.4749 no 1_454
H1C H20 2.8565 no 1_554
H1C H21 3.4241 no 1_454
H1C H21 3.3458 no 4_454
H1C H22 2.6343 no 4_454
H6A C9 3.1981 no 3_456
H6A C10 3.4245 no 3_456
H6A C10 2.9860 no 3_556
H6A C11 2.9307 no 3_556
H6A H6C 3.5980 no 3_456
H6A H9 2.5778 no 3_456
H6A H10 3.0412 no 3_456
H6A H10 2.6590 no 3_556
H6A H11 2.5554 no 3_556
H6A H19 3.5046 no 1_454
H6B O14 3.0074 no 1_455
H6B N1 2.6635 no 1_455
H6B N2 3.2800 no 1_455
H6B C1 2.9356 no 1_455
H6B C4 3.4149 no 1_455
H6B C5 2.7615 no 1_455
H6B C10 3.4316 no 3_456
H6B H1A 2.3688 no 1_455
H6B H1C 3.4424 no 1_455
H6B H9 3.4012 no 3_456
H6B H10 2.6792 no 3_456
H6B H19 3.0683 no 1_454
H6C O14 3.3473 no 1_455
H6C C5 3.4241 no 1_455
H6C C8 3.4103 no 1_455
H6C C9 3.3098 no 1_455
H6C C10 3.3970 no 1_455
H6C C11 3.5717 no 1_455
H6C C13 3.5600 no 1_455
H6C H6A 3.5980 no 3_456
H6C H9 3.1410 no 3_456
H6C H10 3.3343 no 3_456
H7A O14 3.4492 no 1_455
H7A C11 3.5289 no 1_455
H7A C12 2.8694 no 1_455
H7A C13 2.9751 no 1_455
H7A H12 2.9069 no 1_455
H7A H12 3.5268 no 3_557
H7A H13 3.0647 no 1_455
H7A H13 3.3005 no 3_557
H7B C12 3.2774 no 3_557
H7B C13 3.1333 no 3_557
H7B H12 2.9969 no 3_557
H7B H13 2.7308 no 3_557
H9 C6 3.1971 no 3_456
H9 C10 3.5391 no 3_556
H9 H6A 2.5778 no 3_456
H9 H6B 3.4012 no 3_456
H9 H6C 3.1410 no 3_456
H9 H10 3.1369 no 3_556
H9 H11 3.5199 no 1_455
H10 N1 3.4595 no 3_556
H10 N2 2.8983 no 3_556
H10 C3 2.9490 no 3_556
H10 C4 3.5991 no 3_556
H10 C6 3.1843 no 3_456
H10 C6 3.2507 no 3_556
H10 H6A 3.0412 no 3_456
H10 H6A 2.6590 no 3_556
H10 H6B 2.6792 no 3_456
H10 H6C 3.3343 no 3_456
H10 H9 3.1369 no 3_556
H10 H19 2.8858 no 3_557
H11 N2 3.5638 no 3_556
H11 C6 3.4136 no 3_556
H11 C17 3.1326 no 3_657
H11 C18 2.9429 no 3_657
H11 C19 2.9410 no 3_657
H11 C20 3.1321 no 3_657
H11 C21 3.3194 no 3_657
H11 C22 3.3268 no 3_657
H11 H6A 2.5554 no 3_556
H11 H9 3.5199 no 1_655
H11 H18 3.2592 no 3_557
H11 H18 3.3701 no 3_657
H11 H19 3.3704 no 3_557
H11 H19 3.3752 no 3_657
H12 O16 2.9977 no 3_657
H12 C17 3.2077 no 3_657
H12 C18 3.4097 no 3_657
H12 H7A 2.9069 no 1_655
H12 H7A 3.5268 no 3_557
H12 H7B 2.9969 no 3_557
H12 H13 2.9885 no 3_657
H12 H18 3.5617 no 3_557
H12 H18 3.4220 no 3_657
H13 C7 3.2857 no 3_557
H13 C8 3.3745 no 3_557
H13 C13 3.0505 no 3_557
H13 H7A 3.0647 no 1_655
H13 H7A 3.3005 no 3_557
H13 H7B 2.7308 no 3_557
H13 H12 2.9885 no 3_657
H13 H13 2.6080 no 3_557
H18 C10 3.2744 no 3_557
H18 C11 3.0122 no 3_557
H18 C12 3.2086 no 3_557
H18 C22 3.3080 no 1_455
H18 H1B 3.5889 no 4_555
H18 H11 3.2592 no 3_557
H18 H11 3.3701 no 3_657
H18 H12 3.5617 no 3_557
H18 H12 3.4220 no 3_657
H18 H22 3.0373 no 1_455
H19 N1 3.5653 no 1_556
H19 N2 3.4392 no 1_556
H19 C1 3.2221 no 1_556
H19 C10 3.1628 no 3_557
H19 C11 3.4402 no 3_557
H19 C21 3.3480 no 1_455
H19 H1A 3.0121 no 1_556
H19 H1B 3.3345 no 4_555
H19 H1C 2.7627 no 1_556
H19 H6A 3.5046 no 1_656
H19 H6B 3.0683 no 1_656
H19 H10 2.8858 no 3_557
H19 H11 3.3704 no 3_557
H19 H11 3.3752 no 3_657
H19 H21 3.0372 no 1_455
H20 O15 3.4071 no 4_555
H20 O16 3.5969 no 4_555
H20 N2 3.0500 no 1_656
H20 C1 3.1457 no 1_556
H20 C15 3.4955 no 4_555
H20 C22 3.3251 no 4_555
H20 H1A 2.5606 no 1_556
H20 H1B 3.2977 no 4_555
H20 H1C 2.8565 no 1_556
H20 H1C 3.4749 no 1_656
H20 H22 2.9084 no 4_555
H21 O15 2.8862 no 4_655
H21 N1 3.1956 no 4_655
H21 C1 3.1750 no 4_655
H21 C19 3.3113 no 1_655
H21 H1A 3.4969 no 4_555
H21 H1B 3.4961 no 4_555
H21 H1B 2.5851 no 4_655
H21 H1C 3.4241 no 1_656
H21 H1C 3.3458 no 4_655
H21 H19 3.0372 no 1_655
H22 O15 2.6303 no 1_655
H22 C1 3.1842 no 4_655
H22 C18 3.3385 no 1_655
H22 H1A 3.4108 no 4_555
H22 H1B 2.9990 no 4_655
H22 H1C 2.6343 no 4_655
H22 H18 3.0373 no 1_655
H22 H20 2.9084 no 4_554

loop_
_geom_torsion_atom_site_label_1
_geom_torsion_atom_site_label_2
_geom_torsion_atom_site_label_3
_geom_torsion_atom_site_label_4
_geom_torsion
_geom_torsion_publ_flag
C5 O14 C15 O15 -14.0(5) no
C5 O14 C15 O16 167.0(3) no
C15 O14 C5 N1 93.6(4) no
C15 O14 C5 C4 -92.5(4) no
C15 O16 C17 C18 66.1(4) no
C15 O16 C17 C22 -119.9(3) no
C17 O16 C15 O14 -175.2(3) no
C17 O16 C15 O15 5.8(5) no
C1 N1 N2 C3 177.3(3) no
N2 N1 C5 O14 175.2(3) no
N2 N1 C5 C4 0.3(4) no
C5 N1 N2 C3 -0.8(4) no
C1 N1 C5 O14 -2.6(5) no
C1 N1 C5 C4 -177.6(3) no
N1 N2 C3 C4 1.0(4) no
N1 N2 C3 C6 -178.2(3) no
N2 C3 C4 C5 -0.8(4) no
N2 C3 C4 C7 -177.2(3) no
C6 C3 C4 C5 178.3(3) no
C6 C3 C4 C7 1.9(6) no
C3 C4 C5 O14 -174.3(3) no
C3 C4 C5 N1 0.3(4) no
C3 C4 C7 C8 96.8(4) no
C5 C4 C7 C8 -78.8(4) no
C7 C4 C5 O14 2.3(6) no
C7 C4 C5 N1 176.9(3) no
C4 C7 C8 C9 -62.7(4) no
C4 C7 C8 C13 114.9(3) no
C7 C8 C9 C10 178.2(3) no
C7 C8 C13 C12 -178.8(3) no
C9 C8 C13 C12 -1.1(5) no
C13 C8 C9 C10 0.5(5) no
C8 C9 C10 C11 0.4(6) no
C9 C10 C11 C12 -0.6(6) no
C10 C11 C12 C13 -0.1(6) no
C11 C12 C13 C8 1.0(6) no
O16 C17 C18 C19 174.9(3) no
O16 C17 C22 C21 -175.0(3) no
C18 C17 C22 C21 -1.2(5) no
C22 C17 C18 C19 1.3(5) no
C17 C18 C19 C20 -0.8(5) no
C18 C19 C20 C21 0.3(6) no
C19 C20 C21 C22 -0.3(6) no
C20 C21 C22 C17 0.7(6) no
